data_7715994
loop_
_publ_author_name
'Tubau, &#xc0;nnia'
'G&#xf3;mez-Coca, Silvia'
'Speed, Saskia'
'Font-Bard&#xed;a, Merc&#xe8;'
'Vicente, Ramon'

_publ_section_title
;
 New series of mononuclear &#x3b2;-diketonate cerium(III) field induced
 single-molecule magnets.
;
_journal_issue 22
_journal_name_full 'Dalton transactions (Cambridge, England : 2003)'
_journal_page_first 9387
_journal_page_last 9405
_journal_paper_doi 10.1039/d4dt00848k
_journal_volume 53
_journal_year 2024
_chemical_formula_moiety 'C30 H22 Ce F9 O8'
_chemical_formula_sum 'C30 H22 Ce F9 O8'
_chemical_formula_weight 821.59
_space_group_crystal_system orthorhombic
_space_group_IT_number 19
_space_group_name_Hall 'P 2ac 2ab'
_space_group_name_H-M_alt 'P 21 21 21'
_atom_sites_solution_hydrogens mixed
_audit_block_doi 10.5517/ccdc.csd.cc2jlqrm
_audit_creation_method SHELXL-2018/3
_audit_update_record
;
2024-03-20 deposited with the CCDC.	2024-05-06 downloaded from the CCDC.
;
_cell_angle_alpha 90
_cell_angle_beta 90
_cell_angle_gamma 90
_cell_formula_units_Z 4
_cell_length_a 10.8548(16)
_cell_length_b 13.219(2)
_cell_length_c 23.317(4)
_cell_measurement_reflns_used 9899
_cell_measurement_temperature 294(2)
_cell_measurement_theta_max 30.23
_cell_measurement_theta_min 2.33
_cell_volume 3345.7(9)
_computing_cell_refinement 'Bruker SAINT'
_computing_data_collection 'Bruker APEX2'
_computing_data_reduction 'Bruker SAINT'
_computing_molecular_graphics 'Bruker SHELXTL, Mercury 2022.1.0'
_computing_publication_material 'Bruker SHELXTL, PLATON for Windows Taskbar v1.19'
_computing_structure_refinement 'SHELXL-2018/3 (Sheldrick, 2018)'
_computing_structure_solution 'SHELXT 2018/2 (Sheldrick, 2018)'
_diffrn_ambient_temperature 294(2)
_diffrn_measured_fraction_theta_full 0.999
_diffrn_measured_fraction_theta_max 0.997
_diffrn_measurement_device_type 'Bruker APEX-II CCD'
_diffrn_measurement_method '\f and \w scans'
_diffrn_radiation_type MoK\a
_diffrn_radiation_wavelength 0.71073
_diffrn_reflns_av_R_equivalents 0.0552
_diffrn_reflns_av_unetI/netI 0.0401
_diffrn_reflns_Laue_measured_fraction_full 0.999
_diffrn_reflns_Laue_measured_fraction_max 0.997
_diffrn_reflns_limit_h_max 15
_diffrn_reflns_limit_h_min -14
_diffrn_reflns_limit_k_max 18
_diffrn_reflns_limit_k_min -18
_diffrn_reflns_limit_l_max 33
_diffrn_reflns_limit_l_min -33
_diffrn_reflns_number 64433
_diffrn_reflns_point_group_measured_fraction_full 0.998
_diffrn_reflns_point_group_measured_fraction_max 0.995
_diffrn_reflns_theta_full 25.242
_diffrn_reflns_theta_max 30.553
_diffrn_reflns_theta_min 2.070
_diffrn_source microfocus
_exptl_absorpt_coefficient_mu 1.457
_exptl_absorpt_correction_T_max 0.7461
_exptl_absorpt_correction_T_min 0.5949
_exptl_absorpt_correction_type multi-scan
_exptl_absorpt_process_details sadabs
_exptl_crystal_colour orange
_exptl_crystal_density_diffrn 1.631
_exptl_crystal_description prism
_exptl_crystal_F_000 1620
_exptl_crystal_size_max 0.221
_exptl_crystal_size_mid 0.093
_exptl_crystal_size_min 0.083
_refine_diff_density_max 1.113
_refine_diff_density_min -0.898
_refine_diff_density_rms 0.110
_refine_ls_abs_structure_details
;
 Refined as an inversion twin.
;
_refine_ls_abs_structure_Flack 0.02(3)
_refine_ls_extinction_method none
_refine_ls_goodness_of_fit_ref 1.056
_refine_ls_hydrogen_treatment mixed
_refine_ls_matrix_type full
_refine_ls_number_parameters 368
_refine_ls_number_reflns 10201
_refine_ls_number_restraints 13
_refine_ls_restrained_S_all 1.055
_refine_ls_R_factor_all 0.0659
_refine_ls_R_factor_gt 0.0527
_refine_ls_shift/su_max 0.001
_refine_ls_shift/su_mean 0.000
_refine_ls_structure_factor_coef Fsqd
_refine_ls_weighting_details 'w=1/[\s^2^(Fo^2^)+(0.0806P)^2^+4.2325P] where P=(Fo^2^+2Fc^2^)/3'
_refine_ls_weighting_scheme calc
_refine_ls_wR_factor_gt 0.1414
_refine_ls_wR_factor_ref 0.1523
_reflns_Friedel_coverage 0.804
_reflns_Friedel_fraction_full 0.997
_reflns_Friedel_fraction_max 0.993
_reflns_number_gt 8613
_reflns_number_total 10201
_reflns_threshold_expression 'I > 2\s(I)'
_cod_data_source_file d4dt00848k2.cif
_cod_data_source_block mo_I95AAB189_0m_a
_cod_depositor_comments 'Adding full bibliography for 7715994--7716000.cif.'
_cod_original_cell_volume 3345.6(10)
_cod_database_code 7715994
_shelx_shelxl_version_number 2018/3
_shelx_space_group_comment
;
The symmetry employed for this shelxl refinement is uniquely defined
by the following loop, which should always be used as a source of
symmetry information in preference to the above space-group names.
They are only intended as comments.
;

loop_
_space_group_symop_operation_xyz
'x, y, z'
'-x+1/2, -y, z+1/2'
'-x, y+1/2, -z+1/2'
'x+1/2, -y+1/2, -z'

loop_
_atom_site_label
_atom_site_type_symbol
_atom_site_fract_x
_atom_site_fract_y
_atom_site_fract_z
_atom_site_U_iso_or_equiv
_atom_site_adp_type
_atom_site_occupancy
_atom_site_site_symmetry_order
_atom_site_calc_flag
_atom_site_refinement_flags_posn
_atom_site_refinement_flags_adp
_atom_site_refinement_flags_occupancy
_atom_site_disorder_assembly
_atom_site_disorder_group
Ce1 Ce 0.36603(3) 0.64628(3) 0.48737(2) 0.04303(12) Uani 1 1 d . . . . .
C1 C 0.6604(9) 0.6172(11) 0.3390(6) 0.087(3) Uani 1 1 d . U . . .
O1 O 0.2880(6) 0.6914(6) 0.3927(3) 0.0644(17) Uani 1 1 d . . . . .
O2 O 0.5351(5) 0.6575(6) 0.4165(3) 0.0623(16) Uani 1 1 d . . . . .
C2 C 0.5348(7) 0.6483(8) 0.3627(4) 0.0560(18) Uani 1 1 d . . . . .
O3 O 0.1711(5) 0.5461(5) 0.4718(3) 0.0581(15) Uani 1 1 d . . . . .
F1 F 0.6807(7) 0.5199(8) 0.3478(4) 0.1098(15) Uani 1 1 d . U . . .
F2 F 0.7529(7) 0.6648(8) 0.3630(4) 0.1098(15) Uani 1 1 d . . . . .
F3 F 0.6738(7) 0.6283(8) 0.2832(4) 0.1098(15) Uani 1 1 d . . . . .
C3 C 0.4414(8) 0.6602(8) 0.3239(4) 0.061(2) Uani 1 1 d . . . . .
H3 H 0.457896 0.651085 0.285106 0.073 Uiso 1 1 calc R U . . .
O6 O 0.5395(6) 0.6041(5) 0.5518(3) 0.0621(16) Uani 1 1 d . . . . .
O5 O 0.2920(6) 0.6158(6) 0.5838(3) 0.0620(16) Uani 1 1 d . . . . .
C5 C 0.2214(12) 0.7035(12) 0.2979(5) 0.0857(15) Uani 1 1 d . . . . .
C6 C 0.1022(11) 0.6966(12) 0.3140(5) 0.0857(15) Uani 1 1 d . . . . .
H6 H 0.083193 0.680422 0.351834 0.103 Uiso 1 1 calc R U . . .
C7 C 0.0081(12) 0.7130(12) 0.2752(5) 0.0857(15) Uani 1 1 d . . . . .
H7 H -0.073245 0.703122 0.286377 0.103 Uiso 1 1 calc R U . . .
C8 C 0.0342(11) 0.7444(12) 0.2194(5) 0.0857(15) Uani 1 1 d . . . . .
H8 H -0.029102 0.758607 0.193722 0.103 Uiso 1 1 calc R U . . .
C9 C 0.1544(11) 0.7538(12) 0.2033(5) 0.0857(15) Uani 1 1 d . . . . .
H9 H 0.173786 0.772799 0.165937 0.103 Uiso 1 1 calc R U . . .
C10 C 0.2486(12) 0.7350(12) 0.2427(5) 0.0857(15) Uani 1 1 d . . . . .
H10 H 0.330268 0.743720 0.231775 0.103 Uiso 1 1 calc R U . . .
O4 O 0.4097(7) 0.4741(5) 0.4658(4) 0.079(2) Uani 1 1 d . . . . .
F4 F -0.0060(7) 0.3390(7) 0.4273(5) 0.1167(13) Uani 1 1 d . U . . .
F5 F -0.0253(8) 0.4902(7) 0.3987(5) 0.1167(13) Uani 1 1 d . U . . .
F6 F -0.0512(7) 0.4556(7) 0.4848(5) 0.1167(13) Uani 1 1 d . U . . .
C4 C 0.3187(8) 0.6864(7) 0.3414(4) 0.0555(19) Uani 1 1 d . . . . .
O7 O 0.2123(6) 0.7844(5) 0.5054(4) 0.0723(14) Uani 1 1 d D . . . .
H7A H 0.214(11) 0.837(4) 0.489(4) 0.087 Uiso 1 1 d D U . . .
H7B H 0.168(10) 0.791(8) 0.533(3) 0.087 Uiso 1 1 d D U . . .
O8 O 0.4631(6) 0.8187(5) 0.5071(4) 0.0723(14) Uani 1 1 d D . . . .
H8A H 0.474(10) 0.844(9) 0.476(2) 0.087 Uiso 1 1 d D U . . .
H8B H 0.521(6) 0.830(9) 0.527(3) 0.087 Uiso 1 1 d D U . . .
F7 F 0.6882(11) 0.4341(14) 0.5777(8) 0.191(4) Uani 1 1 d . U . . .
F8 F 0.6826(11) 0.4719(12) 0.6611(8) 0.191(4) Uani 1 1 d . U . . .
F9 F 0.7571(11) 0.5613(13) 0.6018(8) 0.191(4) Uani 1 1 d . U . . .
C11 C 0.0163(11) 0.4342(13) 0.4407(10) 0.1124(16) Uani 1 1 d . U . . .
C14 C 0.3643(9) 0.3959(6) 0.4451(4) 0.0560(18) Uani 1 1 d . . . . .
C13 C 0.2356(8) 0.3849(7) 0.4381(4) 0.059(2) Uani 1 1 d . . . . .
H13 H 0.205690 0.324208 0.423588 0.070 Uiso 1 1 calc R U . . .
C12 C 0.1534(8) 0.4591(6) 0.4516(4) 0.0524(18) Uani 1 1 d . . . . .
C16 C 0.4143(13) 0.2307(8) 0.3969(7) 0.091(4) Uani 1 1 d . . . . .
H16 H 0.333022 0.225091 0.384709 0.109 Uiso 1 1 calc R U . . .
C15 C 0.4503(10) 0.3139(7) 0.4293(5) 0.063(2) Uani 1 1 d . . . . .
C17 C 0.4993(16) 0.1554(11) 0.3826(9) 0.118(6) Uani 1 1 d . . . . .
H17 H 0.474864 0.100295 0.360519 0.141 Uiso 1 1 calc R U . . .
C19 C 0.6569(12) 0.2470(10) 0.4329(6) 0.087(4) Uani 1 1 d . . . . .
H19 H 0.738344 0.252508 0.444880 0.105 Uiso 1 1 calc R U . . .
C20 C 0.5739(10) 0.3217(8) 0.4464(5) 0.068(3) Uani 1 1 d . . . . .
H20 H 0.599920 0.378058 0.466966 0.082 Uiso 1 1 calc R U . . .
C21 C 0.659(2) 0.509(3) 0.6112(15) 0.191(4) Uani 1 1 d . U . . .
C22 C 0.5392(9) 0.5553(7) 0.5988(5) 0.065(2) Uani 1 1 d . . . . .
C23 C 0.4481(11) 0.5410(9) 0.6381(5) 0.071(3) Uani 1 1 d . . . . .
H23 H 0.465858 0.505258 0.671405 0.085 Uiso 1 1 calc R U . . .
C24 C 0.3286(9) 0.5781(7) 0.6301(4) 0.057(2) Uani 1 1 d . . . . .
C25 C 0.2394(10) 0.5785(7) 0.6802(4) 0.061(2) Uani 1 1 d . . . . .
C26 C 0.1145(10) 0.5897(7) 0.6686(5) 0.067(2) Uani 1 1 d . . . . .
H26 H 0.088096 0.593841 0.630698 0.081 Uiso 1 1 calc R U . . .
C27 C 0.0296(13) 0.5946(10) 0.7120(6) 0.086(4) Uani 1 1 d . . . . .
H27 H -0.053577 0.603789 0.703888 0.104 Uiso 1 1 calc R U . . .
C28 C 0.0703(19) 0.5855(12) 0.7689(7) 0.108(6) Uani 1 1 d . . . . .
H28 H 0.014054 0.589756 0.798938 0.130 Uiso 1 1 calc R U . . .
C29 C 0.1922(19) 0.5706(13) 0.7803(6) 0.105(5) Uani 1 1 d . . . . .
H29 H 0.218182 0.561696 0.817999 0.126 Uiso 1 1 calc R U . . .
C30 C 0.2775(13) 0.5685(10) 0.7363(5) 0.080(3) Uani 1 1 d . . . . .
H30 H 0.360763 0.560374 0.744522 0.096 Uiso 1 1 calc R U . . .
C18 C 0.6196(15) 0.1630(10) 0.4013(9) 0.116(6) Uani 1 1 d . . . . .
H18 H 0.675752 0.112050 0.392826 0.140 Uiso 1 1 calc R U . . .

loop_
_atom_site_aniso_label
_atom_site_aniso_U_11
_atom_site_aniso_U_22
_atom_site_aniso_U_33
_atom_site_aniso_U_23
_atom_site_aniso_U_13
_atom_site_aniso_U_12
Ce1 0.02862(15) 0.04892(19) 0.0515(2) -0.00765(17) 0.00003(16) 0.00047(16)
C1 0.040(5) 0.132(3) 0.089(7) -0.057(5) 0.011(4) 0.002(5)
O1 0.044(3) 0.097(5) 0.052(3) -0.002(3) 0.003(3) 0.010(3)
O2 0.036(3) 0.088(5) 0.063(4) -0.013(4) 0.004(2) -0.007(3)
C2 0.038(4) 0.060(4) 0.070(5) -0.015(5) 0.007(3) -0.005(4)
O3 0.042(3) 0.057(3) 0.075(4) -0.012(3) 0.000(2) -0.001(2)
F1 0.057(2) 0.139(3) 0.133(4) -0.035(3) 0.021(2) 0.009(2)
F2 0.057(2) 0.139(3) 0.133(4) -0.035(3) 0.021(2) 0.009(2)
F3 0.057(2) 0.139(3) 0.133(4) -0.035(3) 0.021(2) 0.009(2)
C3 0.045(4) 0.085(6) 0.053(5) -0.016(5) 0.005(3) -0.001(4)
O6 0.037(3) 0.078(4) 0.071(4) 0.009(3) -0.002(3) -0.006(3)
O5 0.045(3) 0.086(5) 0.056(3) 0.000(3) 0.001(3) 0.009(3)
C5 0.059(3) 0.133(4) 0.065(3) 0.006(3) -0.003(2) 0.008(3)
C6 0.059(3) 0.133(4) 0.065(3) 0.006(3) -0.003(2) 0.008(3)
C7 0.059(3) 0.133(4) 0.065(3) 0.006(3) -0.003(2) 0.008(3)
C8 0.059(3) 0.133(4) 0.065(3) 0.006(3) -0.003(2) 0.008(3)
C9 0.059(3) 0.133(4) 0.065(3) 0.006(3) -0.003(2) 0.008(3)
C10 0.059(3) 0.133(4) 0.065(3) 0.006(3) -0.003(2) 0.008(3)
O4 0.048(3) 0.058(3) 0.129(7) -0.032(4) -0.017(4) 0.006(3)
F4 0.065(2) 0.110(3) 0.175(4) -0.013(3) -0.012(2) -0.020(2)
F5 0.065(2) 0.110(3) 0.175(4) -0.013(3) -0.012(2) -0.020(2)
F6 0.065(2) 0.110(3) 0.175(4) -0.013(3) -0.012(2) -0.020(2)
C4 0.042(4) 0.065(5) 0.060(5) -0.007(4) 0.001(3) -0.004(4)
O7 0.041(2) 0.064(3) 0.112(4) -0.016(3) 0.002(2) 0.0080(19)
O8 0.041(2) 0.064(3) 0.112(4) -0.016(3) 0.002(2) 0.0080(19)
F7 0.089(4) 0.239(9) 0.246(9) 0.057(8) -0.036(5) 0.061(5)
F8 0.089(4) 0.239(9) 0.246(9) 0.057(8) -0.036(5) 0.061(5)
F9 0.089(4) 0.239(9) 0.246(9) 0.057(8) -0.036(5) 0.061(5)
C11 0.038(4) 0.107(3) 0.193(4) -0.028(4) -0.024(3) 0.011(4)
C14 0.051(4) 0.052(4) 0.065(5) -0.006(3) 0.007(4) -0.005(4)
C13 0.046(4) 0.061(5) 0.069(5) -0.013(4) 0.002(4) -0.006(3)
C12 0.048(4) 0.056(4) 0.054(4) -0.009(3) -0.003(3) -0.011(3)
C16 0.074(7) 0.056(5) 0.143(12) -0.028(7) 0.010(8) 0.001(5)
C15 0.068(6) 0.045(4) 0.077(6) -0.002(4) 0.017(5) -0.004(4)
C17 0.106(11) 0.061(7) 0.186(18) -0.024(9) 0.036(11) 0.013(8)
C19 0.071(7) 0.088(8) 0.104(8) -0.001(7) 0.021(6) 0.023(6)
C20 0.062(6) 0.066(5) 0.077(6) -0.012(5) 0.006(5) 0.016(4)
C21 0.089(4) 0.239(9) 0.246(9) 0.057(8) -0.036(5) 0.061(5)
C22 0.052(5) 0.054(5) 0.088(7) 0.006(5) -0.012(5) -0.002(4)
C23 0.070(6) 0.077(6) 0.064(6) 0.016(5) 0.003(5) 0.009(5)
C24 0.061(5) 0.059(5) 0.053(4) 0.000(4) 0.000(4) -0.012(4)
C25 0.072(6) 0.052(4) 0.058(5) 0.001(4) 0.009(4) -0.011(4)
C26 0.066(6) 0.066(5) 0.071(6) -0.005(4) 0.017(5) -0.012(4)
C27 0.081(8) 0.086(8) 0.092(9) -0.008(7) 0.033(7) -0.012(6)
C28 0.137(15) 0.090(9) 0.098(11) 0.002(8) 0.053(10) -0.022(10)
C29 0.139(15) 0.109(11) 0.067(7) 0.000(7) 0.018(8) -0.001(11)
C30 0.087(8) 0.083(7) 0.070(7) 0.006(6) -0.004(6) -0.011(6)
C18 0.090(10) 0.074(8) 0.185(17) -0.010(9) 0.031(10) 0.035(8)

loop_
_atom_type_symbol
_atom_type_description
_atom_type_scat_dispersion_real
_atom_type_scat_dispersion_imag
_atom_type_scat_source
C C 0.0033 0.0016 'International Tables Vol C Tables 4.2.6.8 and 6.1.1.4'
H H 0.0000 0.0000 'International Tables Vol C Tables 4.2.6.8 and 6.1.1.4'
Ce Ce -0.2486 2.6331 'International Tables Vol C Tables 4.2.6.8 and 6.1.1.4'
F F 0.0171 0.0103 'International Tables Vol C Tables 4.2.6.8 and 6.1.1.4'
O O 0.0106 0.0060 'International Tables Vol C Tables 4.2.6.8 and 6.1.1.4'

loop_
_geom_angle_atom_site_label_1
_geom_angle_atom_site_label_2
_geom_angle_atom_site_label_3
_geom_angle
_geom_angle_site_symmetry_1
_geom_angle_site_symmetry_3
_geom_angle_publ_flag
O4 Ce1 O5 95.9(3) . . ?
O4 Ce1 O1 96.4(3) . . ?
O5 Ce1 O1 140.0(2) . . ?
O4 Ce1 O6 76.2(3) . . ?
O5 Ce1 O6 69.6(2) . . ?
O1 Ce1 O6 150.4(2) . . ?
O4 Ce1 O2 76.6(3) . . ?
O5 Ce1 O2 151.2(2) . . ?
O1 Ce1 O2 68.8(2) . . ?
O6 Ce1 O2 81.6(2) . . ?
O4 Ce1 O7 149.8(2) . . ?
O5 Ce1 O7 75.2(3) . . ?
O1 Ce1 O7 75.1(3) . . ?
O6 Ce1 O7 124.6(3) . . ?
O2 Ce1 O7 124.2(3) . . ?
O4 Ce1 O3 68.6(2) . . ?
O5 Ce1 O3 76.6(2) . . ?
O1 Ce1 O3 72.9(2) . . ?
O6 Ce1 O3 127.5(2) . . ?
O2 Ce1 O3 123.9(2) . . ?
O7 Ce1 O3 81.3(2) . . ?
O4 Ce1 O8 144.1(2) . . ?
O5 Ce1 O8 96.8(3) . . ?
O1 Ce1 O8 95.1(3) . . ?
O6 Ce1 O8 77.1(3) . . ?
O2 Ce1 O8 76.2(2) . . ?
O7 Ce1 O8 66.1(2) . . ?
O3 Ce1 O8 147.2(2) . . ?
F2 C1 F3 106.6(11) . . ?
F2 C1 F1 105.8(12) . . ?
F3 C1 F1 104.1(9) . . ?
F2 C1 C2 113.5(8) . . ?
F3 C1 C2 115.3(11) . . ?
F1 C1 C2 110.8(11) . . ?
C4 O1 Ce1 139.9(6) . . ?
C2 O2 Ce1 131.1(5) . . ?
O2 C2 C3 130.5(8) . . ?
O2 C2 C1 112.6(8) . . ?
C3 C2 C1 116.9(9) . . ?
C12 O3 Ce1 131.4(5) . . ?
C2 C3 C4 121.8(8) . . ?
C22 O6 Ce1 129.5(6) . . ?
C24 O5 Ce1 139.5(6) . . ?
C6 C5 C10 118.9(12) . . ?
C6 C5 C4 118.8(11) . . ?
C10 C5 C4 122.0(11) . . ?
C5 C6 C7 121.0(12) . . ?
C6 C7 C8 120.5(12) . . ?
C9 C8 C7 118.6(11) . . ?
C8 C9 C10 120.2(12) . . ?
C5 C10 C9 120.6(12) . . ?
C14 O4 Ce1 143.0(7) . . ?
O1 C4 C3 122.3(9) . . ?
O1 C4 C5 117.3(9) . . ?
C3 C4 C5 120.3(9) . . ?
F6 C11 F5 106.0(12) . . ?
F6 C11 F4 107.0(15) . . ?
F5 C11 F4 107.5(15) . . ?
F6 C11 C12 111.6(13) . . ?
F5 C11 C12 109.6(14) . . ?
F4 C11 C12 114.8(11) . . ?
O4 C14 C13 121.5(9) . . ?
O4 C14 C15 117.1(9) . . ?
C13 C14 C15 121.4(8) . . ?
C12 C13 C14 123.1(8) . . ?
O3 C12 C13 130.2(8) . . ?
O3 C12 C11 113.8(9) . . ?
C13 C12 C11 116.1(9) . . ?
C15 C16 C17 120.5(14) . . ?
C16 C15 C20 118.7(10) . . ?
C16 C15 C14 122.6(10) . . ?
C20 C15 C14 118.7(9) . . ?
C18 C17 C16 119.8(15) . . ?
C20 C19 C18 120.2(13) . . ?
C19 C20 C15 120.6(11) . . ?
F9 C21 F8 101(2) . . ?
F9 C21 F7 96(2) . . ?
F8 C21 F7 102(2) . . ?
F9 C21 C22 119(2) . . ?
F8 C21 C22 121(2) . . ?
F7 C21 C22 114(2) . . ?
O6 C22 C23 130.7(9) . . ?
O6 C22 C21 112.2(16) . . ?
C23 C22 C21 117.1(16) . . ?
C22 C23 C24 122.4(9) . . ?
O5 C24 C23 123.2(9) . . ?
O5 C24 C25 117.4(9) . . ?
C23 C24 C25 119.3(9) . . ?
C30 C25 C26 119.3(10) . . ?
C30 C25 C24 122.6(11) . . ?
C26 C25 C24 118.1(9) . . ?
C27 C26 C25 121.1(12) . . ?
C26 C27 C28 118.9(15) . . ?
C29 C28 C27 120.1(14) . . ?
C28 C29 C30 120.5(15) . . ?
C25 C30 C29 120.1(14) . . ?
C17 C18 C19 120.1(12) . . ?

loop_
_geom_bond_atom_site_label_1
_geom_bond_atom_site_label_2
_geom_bond_distance
_geom_bond_site_symmetry_2
_geom_bond_publ_flag
Ce1 O4 2.378(6) . ?
Ce1 O5 2.422(7) . ?
Ce1 O1 2.437(7) . ?
Ce1 O6 2.473(7) . ?
Ce1 O2 2.474(6) . ?
Ce1 O7 2.509(6) . ?
Ce1 O3 2.523(6) . ?
Ce1 O8 2.553(7) . ?
C1 F2 1.312(13) . ?
C1 F3 1.317(16) . ?
C1 F1 1.321(17) . ?
C1 C2 1.529(12) . ?
O1 C4 1.245(11) . ?
O2 C2 1.260(11) . ?
C2 C3 1.368(13) . ?
O3 C12 1.257(10) . ?
C3 C4 1.435(12) . ?
O6 C22 1.271(13) . ?
O5 C24 1.252(11) . ?
C5 C6 1.350(18) . ?
C5 C10 1.384(17) . ?
C5 C4 1.482(15) . ?
C6 C7 1.383(17) . ?
C7 C8 1.395(17) . ?
C8 C9 1.364(17) . ?
C9 C10 1.397(16) . ?
O4 C14 1.243(10) . ?
F4 C11 1.319(18) . ?
F5 C11 1.31(2) . ?
F6 C11 1.30(2) . ?
F7 C21 1.30(4) . ?
F8 C21 1.29(3) . ?
F9 C21 1.28(3) . ?
C11 C12 1.545(14) . ?
C14 C13 1.413(14) . ?
C14 C15 1.477(13) . ?
C13 C12 1.362(13) . ?
C16 C15 1.391(15) . ?
C16 C17 1.398(17) . ?
C15 C20 1.403(16) . ?
C17 C18 1.38(2) . ?
C19 C20 1.373(14) . ?
C19 C18 1.39(2) . ?
C21 C22 1.47(2) . ?
C22 C23 1.362(16) . ?
C23 C24 1.399(15) . ?
C24 C25 1.518(13) . ?
C25 C30 1.377(16) . ?
C25 C26 1.391(15) . ?
C26 C27 1.370(15) . ?
C27 C28 1.40(2) . ?
C28 C29 1.36(3) . ?
C29 C30 1.38(2) . ?
